data_7203697
loop_
_publ_author_name
'Malik, Mohammad Azad'
'O'Brien, Paul'
'Helliwell, M.'

_publ_section_title
;
 A new synthesis of InAs quantum dots from [tBu2AsInEt2]2
;
_journal_issue 14
_journal_name_full 'Journal of Materials Chemistry'
_journal_page_first 1463
_journal_paper_doi 10.1039/b416944a
_journal_volume 15
_journal_year 2005
_chemical_formula_sum 'C24 H56 As2 In2'
_chemical_formula_weight 724.17
_chemical_name_systematic
;
?
;
_space_group_IT_number 13
_symmetry_cell_setting monoclinic
_symmetry_space_group_name_Hall '-P 2yac'
_symmetry_space_group_name_H-M 'P 1 2/n 1'
_atom_sites_solution_hydrogens geom
_atom_sites_solution_primary direct
_atom_sites_solution_secondary difmap
_audit_creation_method SHELXL-97
_cell_angle_alpha 90.00
_cell_angle_beta 91.171(3)
_cell_angle_gamma 90.00
_cell_formula_units_Z 2
_cell_length_a 8.8461(16)
_cell_length_b 11.626(2)
_cell_length_c 14.915(3)
_cell_measurement_reflns_used 3669
_cell_measurement_temperature 100(2)
_cell_measurement_theta_max 26.43
_cell_measurement_theta_min 2.22
_cell_volume 1533.6(5)
_computing_cell_refinement 'Bruker SMART'
_computing_data_collection 'Bruker SMART'
_computing_data_reduction 'Bruker SAINT'
_computing_molecular_graphics 'Bruker SHELXTL'
_computing_publication_material 'Bruker SHELXTL'
_computing_structure_refinement 'SHELXL-97 (Sheldrick, 1997)'
_computing_structure_solution 'SHELXS-97 (Sheldrick, 1990)'
_diffrn_ambient_temperature 100(2)
_diffrn_measured_fraction_theta_full 0.992
_diffrn_measured_fraction_theta_max 0.992
_diffrn_measurement_device_type 'CCD area detector'
_diffrn_measurement_method 'phi and omega scans'
_diffrn_radiation_monochromator graphite
_diffrn_radiation_source 'fine-focus sealed tube'
_diffrn_radiation_type MoK\a
_diffrn_radiation_wavelength 0.71073
_diffrn_reflns_av_R_equivalents 0.0364
_diffrn_reflns_av_sigmaI/netI 0.0420
_diffrn_reflns_limit_h_max 9
_diffrn_reflns_limit_h_min -11
_diffrn_reflns_limit_k_max 13
_diffrn_reflns_limit_k_min -14
_diffrn_reflns_limit_l_max 18
_diffrn_reflns_limit_l_min -18
_diffrn_reflns_number 8476
_diffrn_reflns_theta_full 26.47
_diffrn_reflns_theta_max 26.47
_diffrn_reflns_theta_min 1.75
_exptl_absorpt_coefficient_mu 3.653
_exptl_absorpt_correction_T_max 0.5286
_exptl_absorpt_correction_T_min 0.4620
_exptl_absorpt_correction_type multi-scan
_exptl_absorpt_process_details SADABS
_exptl_crystal_colour colourless
_exptl_crystal_density_diffrn 1.568
_exptl_crystal_density_meas 0
_exptl_crystal_density_method 'not measured'
_exptl_crystal_description block
_exptl_crystal_F_000 728
_exptl_crystal_size_max 0.25
_exptl_crystal_size_mid 0.20
_exptl_crystal_size_min 0.20
_refine_diff_density_max 1.091
_refine_diff_density_min -0.998
_refine_diff_density_rms 0.146
_refine_ls_extinction_method none
_refine_ls_goodness_of_fit_ref 1.112
_refine_ls_hydrogen_treatment mixed
_refine_ls_matrix_type full
_refine_ls_number_parameters 136
_refine_ls_number_reflns 3150
_refine_ls_number_restraints 62
_refine_ls_restrained_S_all 1.148
_refine_ls_R_factor_all 0.0518
_refine_ls_R_factor_gt 0.0449
_refine_ls_shift/su_max 0.001
_refine_ls_shift/su_mean 0.000
_refine_ls_structure_factor_coef Fsqd
_refine_ls_weighting_details 'calc w=1/[\s^2^(Fo^2^)+(0.0404P)^2^+5.5195P] where P=(Fo^2^+2Fc^2^)/3'
_refine_ls_weighting_scheme calc
_refine_ls_wR_factor_gt 0.1022
_refine_ls_wR_factor_ref 0.1057
_reflns_number_gt 2739
_reflns_number_total 3150
_reflns_threshold_expression >2sigma(I)
_cod_data_source_file b416944a.txt
_cod_data_source_block h:\s1830\work\s1830abs
_cod_depositor_comments
;
The following automatic conversions were performed:
'_symmetry_cell_setting' value 'Monoclinic' changed to 'monoclinic'
according to '/home/saulius/struct/CIF-dictionaries/cif_core.dic'
dictionary named 'cif_core.dic' version 2.4.1 from 2010-06-29.

Automatic conversion script
Id: cif_fix_enum 1527 2010-12-29 10:47:43Z saulius 
;
_cod_original_sg_symbol_H-M P2/n
_cod_database_code 7203697

loop_
_symmetry_equiv_pos_as_xyz
'x, y, z'
'-x+1/2, y, -z+1/2'
'-x, -y, -z'
'x-1/2, -y, z-1/2'

loop_
_atom_site_label
_atom_site_type_symbol
_atom_site_fract_x
_atom_site_fract_y
_atom_site_fract_z
_atom_site_U_iso_or_equiv
_atom_site_adp_type
_atom_site_occupancy
_atom_site_symmetry_multiplicity
_atom_site_calc_flag
_atom_site_refinement_flags
_atom_site_disorder_assembly
_atom_site_disorder_group
In1 In 0.15195(4) 0.28472(3) 0.62699(2) 0.02175(13) Uani 1 1 d . . .
As1 As 0.2500 0.43881(6) 0.7500 0.01783(17) Uani 1 2 d S . .
As2 As 0.2500 0.12849(6) 0.7500 0.01582(17) Uani 1 2 d S . .
C1 C -0.0938(7) 0.2901(6) 0.6023(5) 0.0417(16) Uani 1 1 d U . .
H1A H -0.1451 0.2785 0.6599 0.050 Uiso 1 1 calc R . .
H1B H -0.1215 0.3676 0.5799 0.050 Uiso 1 1 calc R . .
C2 C -0.1521(8) 0.2016(7) 0.5359(5) 0.0518(19) Uani 1 1 d U . .
H2A H -0.0948 0.2071 0.4805 0.078 Uiso 1 1 calc R . .
H2B H -0.2594 0.2159 0.5226 0.078 Uiso 1 1 calc R . .
H2C H -0.1397 0.1245 0.5615 0.078 Uiso 1 1 calc R . .
C3 C 0.2813(8) 0.2843(5) 0.5021(3) 0.0369(14) Uani 1 1 d U . .
H3A H 0.2772 0.3626 0.4761 0.044 Uiso 1 1 calc R . .
H3B H 0.3884 0.2677 0.5177 0.044 Uiso 1 1 calc R . .
C4 C 0.2313(8) 0.2025(8) 0.4330(5) 0.057(2) Uani 1 1 d U . .
H4A H 0.2386 0.1241 0.4567 0.086 Uiso 1 1 calc R . .
H4B H 0.2958 0.2097 0.3806 0.086 Uiso 1 1 calc R . .
H4C H 0.1262 0.2190 0.4154 0.086 Uiso 1 1 calc R . .
C5 C 0.0807(7) 0.5369(5) 0.7956(5) 0.0405(14) Uani 1 1 d U . .
C6 C 0.1362(11) 0.6129(9) 0.8720(8) 0.106(3) Uani 1 1 d U . .
H6A H 0.0527 0.6611 0.8925 0.158 Uiso 1 1 calc R . .
H6B H 0.2183 0.6621 0.8513 0.158 Uiso 1 1 calc R . .
H6C H 0.1733 0.5647 0.9217 0.158 Uiso 1 1 calc R . .
C7 C 0.0087(11) 0.6074(8) 0.7190(8) 0.095(3) Uani 1 1 d U . .
H7A H -0.0209 0.5560 0.6697 0.142 Uiso 1 1 calc R . .
H7B H 0.0819 0.6639 0.6977 0.142 Uiso 1 1 calc R . .
H7C H -0.0808 0.6475 0.7408 0.142 Uiso 1 1 calc R . .
C8 C -0.0382(6) 0.4540(5) 0.8293(4) 0.0305(11) Uani 1 1 d U . .
H8A H 0.0067 0.4045 0.8759 0.046 Uiso 1 1 calc R . .
H8B H -0.0758 0.4064 0.7794 0.046 Uiso 1 1 calc R . .
H8C H -0.1222 0.4976 0.8543 0.046 Uiso 1 1 calc R . .
C9 C 0.0804(6) 0.0292(5) 0.7948(4) 0.0238(10) Uani 1 1 d U . .
C10 C -0.0379(8) 0.1110(6) 0.8254(7) 0.072(2) Uani 1 1 d U . .
H10A H -0.1221 0.0677 0.8505 0.109 Uiso 1 1 calc R . .
H10B H -0.0747 0.1569 0.7743 0.109 Uiso 1 1 calc R . .
H10C H 0.0055 0.1620 0.8714 0.109 Uiso 1 1 calc R . .
C11 C 0.0137(10) -0.0445(8) 0.7216(5) 0.074(3) Uani 1 1 d U . .
H11A H -0.0789 -0.0810 0.7426 0.111 Uiso 1 1 calc R . .
H11B H 0.0866 -0.1040 0.7052 0.111 Uiso 1 1 calc R . .
H11C H -0.0103 0.0033 0.6691 0.111 Uiso 1 1 calc R . .
C12 C 0.1300(9) -0.0428(9) 0.8730(6) 0.082(3) Uani 1 1 d U . .
H12A H 0.1742 0.0068 0.9198 0.124 Uiso 1 1 calc R . .
H12B H 0.2057 -0.0986 0.8538 0.124 Uiso 1 1 calc R . .
H12C H 0.0427 -0.0836 0.8969 0.124 Uiso 1 1 calc R . .

loop_
_atom_site_aniso_label
_atom_site_aniso_U_11
_atom_site_aniso_U_22
_atom_site_aniso_U_33
_atom_site_aniso_U_23
_atom_site_aniso_U_13
_atom_site_aniso_U_12
In1 0.0274(2) 0.0176(2) 0.0199(2) -0.00159(14) -0.00710(14) 0.00165(15)
As1 0.0222(4) 0.0130(3) 0.0181(3) 0.000 -0.0030(3) 0.000
As2 0.0145(3) 0.0134(3) 0.0195(3) 0.000 -0.0002(3) 0.000
C1 0.030(3) 0.035(3) 0.060(4) -0.005(3) -0.027(3) 0.007(3)
C2 0.042(4) 0.074(5) 0.039(4) -0.013(3) 0.001(3) -0.025(4)
C3 0.067(4) 0.031(3) 0.013(2) 0.005(2) 0.007(3) 0.000(3)
C4 0.032(3) 0.093(6) 0.047(4) -0.036(4) -0.004(3) 0.011(4)
C5 0.042(3) 0.022(3) 0.058(4) -0.013(2) 0.013(3) 0.008(2)
C6 0.070(6) 0.104(7) 0.145(7) -0.106(6) 0.053(5) -0.034(4)
C7 0.069(6) 0.072(6) 0.145(7) 0.068(5) 0.040(5) 0.048(5)
C8 0.022(3) 0.037(3) 0.033(3) -0.006(2) 0.002(2) 0.0116(19)
C9 0.019(2) 0.024(3) 0.029(3) 0.0022(19) 0.001(2) -0.0066(18)
C10 0.040(4) 0.036(4) 0.143(7) -0.004(4) 0.055(4) -0.007(2)
C11 0.082(6) 0.088(6) 0.053(4) -0.027(4) 0.018(3) -0.069(5)
C12 0.037(4) 0.121(7) 0.088(5) 0.078(5) -0.016(4) -0.027(4)

loop_
_atom_type_symbol
_atom_type_description
_atom_type_scat_dispersion_real
_atom_type_scat_dispersion_imag
_atom_type_scat_source
C C 0.0033 0.0016 'International Tables Vol C Tables 4.2.6.8 and 6.1.1.4'
H H 0.0000 0.0000 'International Tables Vol C Tables 4.2.6.8 and 6.1.1.4'
As As 0.0499 2.0058 'International Tables Vol C Tables 4.2.6.8 and 6.1.1.4'
In In -0.7276 1.3100 'International Tables Vol C Tables 4.2.6.8 and 6.1.1.4'

loop_
_geom_angle_atom_site_label_1
_geom_angle_atom_site_label_2
_geom_angle_atom_site_label_3
_geom_angle
_geom_angle_site_symmetry_1
_geom_angle_site_symmetry_3
_geom_angle_publ_flag
C1 In1 C3 112.8(3) . . ?
C1 In1 As1 113.49(18) . . ?
C3 In1 As1 114.26(17) . . ?
C1 In1 As2 115.74(19) . . ?
C3 In1 As2 113.92(17) . . ?
As1 In1 As2 83.72(2) . . ?
C5 As1 C5 110.9(4) . 2_556 ?
C5 As1 In1 112.1(2) . . ?
C5 As1 In1 112.2(2) 2_556 . ?
C5 As1 In1 112.2(2) . 2_556 ?
C5 As1 In1 112.1(2) 2_556 2_556 ?
In1 As1 In1 96.67(3) . 2_556 ?
C9 As2 C9 110.2(3) . 2_556 ?
C9 As2 In1 112.90(15) . 2_556 ?
C9 As2 In1 112.18(15) 2_556 2_556 ?
C9 As2 In1 112.18(15) . . ?
C9 As2 In1 112.90(15) 2_556 . ?
In1 As2 In1 95.89(3) 2_556 . ?
C2 C1 In1 114.4(5) . . ?
C2 C1 H1A 108.7 . . ?
In1 C1 H1A 108.7 . . ?
C2 C1 H1B 108.7 . . ?
In1 C1 H1B 108.7 . . ?
H1A C1 H1B 107.6 . . ?
C1 C2 H2A 109.5 . . ?
C1 C2 H2B 109.5 . . ?
H2A C2 H2B 109.5 . . ?
C1 C2 H2C 109.5 . . ?
H2A C2 H2C 109.5 . . ?
H2B C2 H2C 109.5 . . ?
C4 C3 In1 116.2(5) . . ?
C4 C3 H3A 108.2 . . ?
In1 C3 H3A 108.2 . . ?
C4 C3 H3B 108.2 . . ?
In1 C3 H3B 108.2 . . ?
H3A C3 H3B 107.4 . . ?
C3 C4 H4A 109.5 . . ?
C3 C4 H4B 109.5 . . ?
H4A C4 H4B 109.5 . . ?
C3 C4 H4C 109.5 . . ?
H4A C4 H4C 109.5 . . ?
H4B C4 H4C 109.5 . . ?
C6 C5 C8 109.7(6) . . ?
C6 C5 C7 111.8(8) . . ?
C8 C5 C7 107.8(6) . . ?
C6 C5 As1 110.7(5) . . ?
C8 C5 As1 106.1(4) . . ?
C7 C5 As1 110.6(5) . . ?
C5 C6 H6A 109.5 . . ?
C5 C6 H6B 109.5 . . ?
H6A C6 H6B 109.5 . . ?
C5 C6 H6C 109.5 . . ?
H6A C6 H6C 109.5 . . ?
H6B C6 H6C 109.5 . . ?
C5 C7 H7A 109.5 . . ?
C5 C7 H7B 109.5 . . ?
H7A C7 H7B 109.5 . . ?
C5 C7 H7C 109.5 . . ?
H7A C7 H7C 109.5 . . ?
H7B C7 H7C 109.5 . . ?
C5 C8 H8A 109.5 . . ?
C5 C8 H8B 109.5 . . ?
H8A C8 H8B 109.5 . . ?
C5 C8 H8C 109.5 . . ?
H8A C8 H8C 109.5 . . ?
H8B C8 H8C 109.5 . . ?
C10 C9 C12 108.3(7) . . ?
C10 C9 C11 108.6(7) . . ?
C12 C9 C11 110.7(7) . . ?
C10 C9 As2 105.5(4) . . ?
C12 C9 As2 111.7(4) . . ?
C11 C9 As2 111.7(4) . . ?
C9 C10 H10A 109.5 . . ?
C9 C10 H10B 109.5 . . ?
H10A C10 H10B 109.5 . . ?
C9 C10 H10C 109.5 . . ?
H10A C10 H10C 109.5 . . ?
H10B C10 H10C 109.5 . . ?
C9 C11 H11A 109.5 . . ?
C9 C11 H11B 109.5 . . ?
H11A C11 H11B 109.5 . . ?
C9 C11 H11C 109.5 . . ?
H11A C11 H11C 109.5 . . ?
H11B C11 H11C 109.5 . . ?
C9 C12 H12A 109.5 . . ?
C9 C12 H12B 109.5 . . ?
H12A C12 H12B 109.5 . . ?
C9 C12 H12C 109.5 . . ?
H12A C12 H12C 109.5 . . ?
H12B C12 H12C 109.5 . . ?

loop_
_geom_bond_atom_site_label_1
_geom_bond_atom_site_label_2
_geom_bond_distance
_geom_bond_site_symmetry_2
_geom_bond_publ_flag
In1 C1 2.198(6) . ?
In1 C3 2.206(6) . ?
In1 As1 2.6949(7) . ?
In1 As2 2.7116(7) . ?
As1 C5 2.012(6) . ?
As1 C5 2.012(6) 2_556 ?
As1 In1 2.6949(7) 2_556 ?
As2 C9 2.017(5) . ?
As2 C9 2.017(5) 2_556 ?
As2 In1 2.7116(7) 2_556 ?
C1 C2 1.511(9) . ?
C1 H1A 0.9900 . ?
C1 H1B 0.9900 . ?
C2 H2A 0.9800 . ?
C2 H2B 0.9800 . ?
C2 H2C 0.9800 . ?
C3 C4 1.464(9) . ?
C3 H3A 0.9900 . ?
C3 H3B 0.9900 . ?
C4 H4A 0.9800 . ?
C4 H4B 0.9800 . ?
C4 H4C 0.9800 . ?
C5 C6 1.516(10) . ?
C5 C8 1.520(9) . ?
C5 C7 1.534(11) . ?
C6 H6A 0.9800 . ?
C6 H6B 0.9800 . ?
C6 H6C 0.9800 . ?
C7 H7A 0.9800 . ?
C7 H7B 0.9800 . ?
C7 H7C 0.9800 . ?
C8 H8A 0.9800 . ?
C8 H8B 0.9800 . ?
C8 H8C 0.9800 . ?
C9 C10 1.492(8) . ?
C9 C12 1.495(9) . ?
C9 C11 1.499(9) . ?
C10 H10A 0.9800 . ?
C10 H10B 0.9800 . ?
C10 H10C 0.9800 . ?
C11 H11A 0.9800 . ?
C11 H11B 0.9800 . ?
C11 H11C 0.9800 . ?
C12 H12A 0.9800 . ?
C12 H12B 0.9800 . ?
C12 H12C 0.9800 . ?

loop_
_geom_torsion_atom_site_label_1
_geom_torsion_atom_site_label_2
_geom_torsion_atom_site_label_3
_geom_torsion_atom_site_label_4
_geom_torsion
_geom_torsion_site_symmetry_1
_geom_torsion_site_symmetry_2
_geom_torsion_site_symmetry_3
_geom_torsion_site_symmetry_4
_geom_torsion_publ_flag
C1 In1 As1 C5 -1.9(3) . . . . ?
C3 In1 As1 C5 129.3(3) . . . . ?
As2 In1 As1 C5 -117.3(2) . . . . ?
C1 In1 As1 C5 -127.5(3) . . . 2_556 ?
C3 In1 As1 C5 3.7(3) . . . 2_556 ?
As2 In1 As1 C5 117.2(2) . . . 2_556 ?
C1 In1 As1 In1 115.4(2) . . . 2_556 ?
C3 In1 As1 In1 -113.44(19) . . . 2_556 ?
As2 In1 As1 In1 0.0 . . . 2_556 ?
C1 In1 As2 C9 4.6(3) . . . . ?
C3 In1 As2 C9 -128.5(3) . . . . ?
As1 In1 As2 C9 117.68(17) . . . . ?
C1 In1 As2 C9 129.8(3) . . . 2_556 ?
C3 In1 As2 C9 -3.3(3) . . . 2_556 ?
As1 In1 As2 C9 -117.10(17) . . . 2_556 ?
C1 In1 As2 In1 -113.1(2) . . . 2_556 ?
C3 In1 As2 In1 113.79(19) . . . 2_556 ?
As1 In1 As2 In1 0.0 . . . 2_556 ?
C3 In1 C1 C2 50.1(6) . . . . ?
As1 In1 C1 C2 -178.0(5) . . . . ?
As2 In1 C1 C2 -83.5(5) . . . . ?
C1 In1 C3 C4 -48.0(6) . . . . ?
As1 In1 C3 C4 -179.5(5) . . . . ?
As2 In1 C3 C4 86.5(5) . . . . ?
C5 As1 C5 C6 -60.2(6) 2_556 . . . ?
In1 As1 C5 C6 173.5(6) . . . . ?
In1 As1 C5 C6 66.0(6) 2_556 . . . ?
C5 As1 C5 C8 -179.1(5) 2_556 . . . ?
In1 As1 C5 C8 54.6(5) . . . . ?
In1 As1 C5 C8 -52.9(5) 2_556 . . . ?
C5 As1 C5 C7 64.2(6) 2_556 . . . ?
In1 As1 C5 C7 -62.0(6) . . . . ?
In1 As1 C5 C7 -169.6(5) 2_556 . . . ?
C9 As2 C9 C10 -179.7(6) 2_556 . . . ?
In1 As2 C9 C10 54.0(5) 2_556 . . . ?
In1 As2 C9 C10 -53.0(5) . . . . ?
C9 As2 C9 C12 62.8(6) 2_556 . . . ?
In1 As2 C9 C12 -63.5(6) 2_556 . . . ?
In1 As2 C9 C12 -170.5(6) . . . . ?
C9 As2 C9 C11 -61.8(5) 2_556 . . . ?
In1 As2 C9 C11 171.9(5) 2_556 . . . ?
In1 As2 C9 C11 64.9(6) . . . . ?
